data_1565147
loop_
_publ_author_name
'Wang, Lele'
'Han, Hua-Bin'
'Gu, Lijie'
'Zhang, Wenjing'
'Zhao, Junwei'
'Wang, Qi-Lin'

_publ_section_title
;
 Skeletal remodeling of chalcone-based pyridinium salts to access
 isoindoline polycycles and their bridged derivatives
;
_journal_name_full 'Chemical Science'
_journal_paper_doi 10.1039/D1SC05741C
_journal_year 2021
_chemical_formula_moiety 'C26 H23 N3 O4'
_chemical_formula_sum 'C26 H23 N3 O4'
_chemical_formula_weight 441.47
_space_group_crystal_system monoclinic
_space_group_IT_number 14
_space_group_name_Hall '-P 2ybc'
_space_group_name_H-M_alt 'P 1 21/c 1'
_atom_sites_solution_hydrogens geom
_atom_sites_solution_primary direct
_audit_creation_date 2019-12-18
_audit_creation_method
;
Olex2 1.2
(compiled 2018.05.29 svn.r3508 for OlexSys, GUI svn.r5506)
;
_audit_update_record
;
2021-03-18 deposited with the CCDC.	2021-11-08 downloaded from the CCDC.
;
_cell_angle_alpha 90
_cell_angle_beta 115.198(4)
_cell_angle_gamma 90
_cell_formula_units_Z 4
_cell_length_a 14.0994(5)
_cell_length_b 10.9354(3)
_cell_length_c 16.3508(6)
_cell_measurement_reflns_used 2870
_cell_measurement_temperature 293(2)
_cell_measurement_theta_max 70.3790
_cell_measurement_theta_min 5.0380
_cell_volume 2281.11(15)
_computing_cell_refinement 'CrysAlisPro 1.171.40.53 (Rigaku OD, 2019)'
_computing_data_collection 'CrysAlisPro 1.171.40.53 (Rigaku OD, 2019)'
_computing_data_reduction 'CrysAlisPro 1.171.40.53 (Rigaku OD, 2019)'
_computing_molecular_graphics 'Olex2 (Dolomanov et al., 2009)'
_computing_publication_material 'Olex2 (Dolomanov et al., 2009)'
_computing_structure_refinement 'ShelXL (Sheldrick, 2015)'
_computing_structure_solution 'ShelXS (Sheldrick, 2008)'
_diffrn_ambient_temperature 293(2)
_diffrn_detector 'CCD plate'
_diffrn_detector_area_resol_mean 16.2312
_diffrn_detector_type Eos
_diffrn_measured_fraction_theta_full 0.998
_diffrn_measured_fraction_theta_max 0.998
_diffrn_measurement_details
;
List of Runs (angles in degrees, time in seconds):

  # Type    Start    End  Width  t~exp~   \w     \q     \k     \f   Frames
#--------------------------------------------------------------------------
  1  \w    -52.00  35.00   1.00    2.10    --  -33.50  57.00   0.00   87
  2  \w     -4.00  77.00   1.00    2.10    --   36.47 -99.00 150.00   81
  3  \w     58.00  92.00   1.00    2.10    --   36.47 178.00 -60.00   34
  4  \w     66.00  96.00   1.00    2.10    --   36.47 178.00-150.00   30
  5  \w     76.00 110.00   1.00    2.10    --   36.47 178.00  90.00   34
  6  \w     -1.00  77.00   1.00    2.10    --   36.47 -99.00 -60.00   78
  7  \w      9.00  38.00   1.00    2.10    --   36.47  77.00  90.00   29
  8  \w     63.00 104.00   1.00    2.10    --   36.47  77.00  90.00   41
  9  \w     47.00  73.00   1.00   14.50    --  108.00 -30.00-150.00   26
 10  \w     78.00 118.00   1.00   14.50    --  108.00 -45.00 150.00   40
 11  \w     46.00 103.00   1.00   14.50    --  108.00 -94.00-180.00   57
 12  \w     98.00 127.00   1.00   14.50    --  108.00 -30.00-150.00   29
 13  \w    113.00 172.00   1.00   14.50    --  108.00 111.00 150.00   59
 14  \w     96.00 173.00   1.00   14.50    --  108.00  61.00 -60.00   77
 15  \w     45.00 109.00   1.00   14.50    --  108.00 -45.00   0.00   64
 16  \w     63.00 178.00   1.00   14.50    --  108.00  15.00-120.00  115
;
_diffrn_measurement_device 'four-circle diffractometer'
_diffrn_measurement_device_type 'Xcalibur, Eos, Gemini'
_diffrn_measurement_method '\w scans'
_diffrn_orient_matrix_type 'CrysAlisPro convention (1999,Acta A55,543-557)'
_diffrn_orient_matrix_UB_11 0.0864300000
_diffrn_orient_matrix_UB_12 -0.0927519000
_diffrn_orient_matrix_UB_13 0.0536231000
_diffrn_orient_matrix_UB_21 -0.0744726000
_diffrn_orient_matrix_UB_22 -0.0620072000
_diffrn_orient_matrix_UB_23 0.0341683000
_diffrn_orient_matrix_UB_31 -0.0395202000
_diffrn_orient_matrix_UB_32 -0.0860887000
_diffrn_orient_matrix_UB_33 -0.0824242000
_diffrn_radiation_monochromator graphite
_diffrn_radiation_probe x-ray
_diffrn_radiation_type CuK\a
_diffrn_radiation_wavelength 1.54184
_diffrn_reflns_av_R_equivalents 0.0227
_diffrn_reflns_av_unetI/netI 0.0288
_diffrn_reflns_Laue_measured_fraction_full 0.998
_diffrn_reflns_Laue_measured_fraction_max 0.998
_diffrn_reflns_limit_h_max 16
_diffrn_reflns_limit_h_min -16
_diffrn_reflns_limit_k_max 8
_diffrn_reflns_limit_k_min -13
_diffrn_reflns_limit_l_max 16
_diffrn_reflns_limit_l_min -19
_diffrn_reflns_number 8092
_diffrn_reflns_point_group_measured_fraction_full 0.998
_diffrn_reflns_point_group_measured_fraction_max 0.998
_diffrn_reflns_theta_full 67.066
_diffrn_reflns_theta_max 67.066
_diffrn_reflns_theta_min 5.029
_diffrn_source 'fine-focus sealed X-ray tube'
_diffrn_source_type 'Enhance (Cu) X-ray Source'
_exptl_absorpt_coefficient_mu 0.717
_exptl_absorpt_correction_T_max 1.00000
_exptl_absorpt_correction_T_min 0.94327
_exptl_absorpt_correction_type multi-scan
_exptl_absorpt_process_details
;
CrysAlisPro 1.171.40.53 (Rigaku Oxford Diffraction, 2019)
Empirical absorption correction using spherical harmonics,
 implemented in SCALE3 ABSPACK scaling algorithm.
;
_exptl_crystal_colour yellow
_exptl_crystal_colour_primary yellow
_exptl_crystal_density_diffrn 1.285
_exptl_crystal_description prism
_exptl_crystal_F_000 928
_exptl_crystal_size_max 0.16
_exptl_crystal_size_mid 0.1
_exptl_crystal_size_min 0.09
_refine_diff_density_max 0.253
_refine_diff_density_min -0.198
_refine_diff_density_rms 0.040
_refine_ls_extinction_method none
_refine_ls_goodness_of_fit_ref 1.029
_refine_ls_hydrogen_treatment constr
_refine_ls_matrix_type full
_refine_ls_number_parameters 317
_refine_ls_number_reflns 4065
_refine_ls_number_restraints 30
_refine_ls_restrained_S_all 1.028
_refine_ls_R_factor_all 0.0575
_refine_ls_R_factor_gt 0.0445
_refine_ls_shift/su_max 0.000
_refine_ls_shift/su_mean 0.000
_refine_ls_structure_factor_coef Fsqd
_refine_ls_weighting_details 'w=1/[\s^2^(Fo^2^)+(0.0652P)^2^+0.2535P] where P=(Fo^2^+2Fc^2^)/3'
_refine_ls_weighting_scheme calc
_refine_ls_wR_factor_gt 0.1156
_refine_ls_wR_factor_ref 0.1275
_reflns_Friedel_coverage 0.000
_reflns_number_gt 3204
_reflns_number_total 4065
_reflns_threshold_expression 'I > 2\s(I)'
_cod_data_source_file d1sc05741c2.cif
_cod_data_source_block wll148
_cod_original_cell_volume 2281.11(14)
_cod_database_code 1565147
_shelx_shelxl_version_number 2014/7
_chemical_oxdiff_formula C40H40O2N4
_shelx_space_group_comment
;
The symmetry employed for this shelxl refinement is uniquely defined
by the following loop, which should always be used as a source of
symmetry information in preference to the above space-group names.
They are only intended as comments.
;
_shelx_estimated_absorpt_t_max 0.938
_shelx_estimated_absorpt_t_min 0.894
_reflns_odcompleteness_completeness 99.72
_reflns_odcompleteness_iscentric 1
_reflns_odcompleteness_theta 66.97
_olex2_refinement_description
;
1. Fixed Uiso
 At 1.2 times of:
  All C(H) groups, All C(H,H) groups
 At 1.5 times of:
  All C(H,H,H) groups
2. Restrained distances
 C24-N3A
 1.45 with sigma of 0.02
 O4A-N3A
 1.4 with sigma of 0.02
 N2A-C11
 1.45 with sigma of 0.02
 N2A-O2A
 1.2 with sigma of 0.02
3. Rigid bond restraints
 N3, O4
 with sigma for 1-2 distances of 0.01 and sigma for 1-3 distances of 0.01
 N2, O2
 with sigma for 1-2 distances of 0.01 and sigma for 1-3 distances of 0.01
4. Uiso/Uaniso restraints and constraints
Uanis(N2) \\sim Ueq, Uanis(O2) \\sim Ueq, Uanis(N3) \\sim Ueq, Uanis(O4) \\sim
Ueq: with sigma of 0.01 and sigma for terminal atoms of 0.02
Uanis(O4) = Uanis(O4A)
Uanis(N3) = Uanis(N3A)
Uanis(O2) = Uanis(O2A)
Uanis(O1) = Uanis(O1A)
Uanis(N2) = Uanis(N2A)
5. Others
 Sof(O4A)=Sof(N3A)=1-FVAR(1)
 Sof(O4)=Sof(N3)=FVAR(1)
 Sof(O2A)=Sof(O1A)=Sof(N2A)=1-FVAR(2)
 Sof(O1)=Sof(O2)=Sof(N2)=FVAR(2)
6.a Ternary CH refined with riding coordinates:
 C8(H8), C9(H9), C10(H10)
6.b Secondary CH2 refined with riding coordinates:
 C7(H7A,H7B)
6.c Aromatic/amide H refined with riding coordinates:
 C1(H1), C2(H2), C3(H3), C4(H4), C12(H12), C15(H15), C16(H16), C17(H17),
 C18(H18), C19(H19), C20(H20), C21(H21)
6.d Idealised Me refined as rotating group:
 C25(H25A,H25B,H25C), C26(H26A,H26B,H26C)
;
_olex2_submission_special_instructions 'No special instructions were received'
_oxdiff_exptl_absorpt_empirical_details
;
Empirical correction (ABSPACK) includes:
- Absorption correction using spherical harmonics
- Frame scaling
;
_oxdiff_exptl_absorpt_empirical_full_max 1.317
_oxdiff_exptl_absorpt_empirical_full_min 0.919

loop_
_space_group_symop_operation_xyz
'x, y, z'
'-x, y+1/2, -z+1/2'
'-x, -y, -z'
'x, -y-1/2, z-1/2'

loop_
_atom_site_label
_atom_site_type_symbol
_atom_site_fract_x
_atom_site_fract_y
_atom_site_fract_z
_atom_site_U_iso_or_equiv
_atom_site_adp_type
_atom_site_occupancy
_atom_site_site_symmetry_order
_atom_site_calc_flag
_atom_site_refinement_flags_posn
_atom_site_refinement_flags_adp
_atom_site_refinement_flags_occupancy
_atom_site_disorder_assembly
_atom_site_disorder_group
O1 O 0.03814(17) 0.5433(7) 0.65287(18) 0.0699(10) Uani 0.92(2) 1 d . . P A 1
O2 O 0.0891(2) 0.6671(4) 0.5752(3) 0.0639(7) Uani 0.92(2) 1 d . U P A 1
O3 O 0.37199(10) 0.34646(13) 0.47997(10) 0.0656(4) Uani 1 1 d . . . . .
O4 O 0.5909(4) 0.8099(6) 0.6757(3) 0.0577(12) Uani 0.644(16) 1 d . U P B 1
N1 N 0.16516(12) 0.25297(14) 0.58593(10) 0.0534(4) Uani 1 1 d . . . . .
N2 N 0.0863(3) 0.5620(3) 0.6046(3) 0.0518(7) Uani 0.92(2) 1 d . U P A 1
N3 N 0.6083(5) 0.7399(7) 0.7532(6) 0.0555(14) Uani 0.644(16) 1 d . U P B 1
C1 C 0.1393(2) -0.0586(2) 0.4986(2) 0.0860(8) Uani 1 1 d . . . . .
H1 H 0.1131 -0.1124 0.5280 0.103 Uiso 1 1 calc R . . . .
C2 C 0.1548(2) -0.0963(2) 0.4252(2) 0.0944(9) Uani 1 1 d . . . . .
H2 H 0.1377 -0.1760 0.4042 0.113 Uiso 1 1 calc R . . . .
C3 C 0.1953(2) -0.0176(2) 0.38189(19) 0.0884(8) Uani 1 1 d . . . . .
H3 H 0.2043 -0.0447 0.3317 0.106 Uiso 1 1 calc R . . . .
C4 C 0.22275(18) 0.1019(2) 0.41272(15) 0.0689(5) Uani 1 1 d . . . . .
H4 H 0.2515 0.1545 0.3846 0.083 Uiso 1 1 calc R . . . .
C5 C 0.20604(14) 0.14003(16) 0.48610(13) 0.0550(4) Uani 1 1 d . . . . .
C6 C 0.16332(15) 0.06104(19) 0.52813(15) 0.0655(5) Uani 1 1 d . . . . .
C7 C 0.15004(17) 0.12451(19) 0.60367(15) 0.0681(6) Uani 1 1 d . . . . .
H7A H 0.0807 0.1109 0.6008 0.082 Uiso 1 1 calc R . . . .
H7B H 0.2024 0.0981 0.6621 0.082 Uiso 1 1 calc R . . . .
C8 C 0.22872(12) 0.26225(15) 0.53434(11) 0.0459(4) Uani 1 1 d . . . . .
H8 H 0.3029 0.2644 0.5771 0.055 Uiso 1 1 calc R . . . .
C9 C 0.20345(12) 0.37802(14) 0.47686(11) 0.0418(3) Uani 1 1 d . . . . .
H9 H 0.1359 0.3681 0.4243 0.050 Uiso 1 1 calc R . . . .
C10 C 0.19945(12) 0.49340(14) 0.53176(11) 0.0425(3) Uani 1 1 d . . . . .
H10 H 0.1648 0.5594 0.4888 0.051 Uiso 1 1 calc R . . . .
C11 C 0.13456(12) 0.46463(16) 0.58166(11) 0.0471(4) Uani 1 1 d D . . . .
C12 C 0.12248(13) 0.34853(18) 0.60606(12) 0.0526(4) Uani 1 1 d . . . . .
H12 H 0.0825 0.3364 0.6382 0.063 Uiso 1 1 calc R . . . .
C13 C 0.28917(13) 0.40021(15) 0.44476(12) 0.0471(4) Uani 1 1 d . . . . .
C14 C 0.27313(14) 0.49498(15) 0.37467(12) 0.0494(4) Uani 1 1 d . . . . .
C15 C 0.17528(16) 0.54052(19) 0.31781(13) 0.0597(5) Uani 1 1 d . . . . .
H15 H 0.1155 0.5108 0.3215 0.072 Uiso 1 1 calc R . . . .
C16 C 0.1669(2) 0.6307(2) 0.25521(15) 0.0748(6) Uani 1 1 d . . . . .
H16 H 0.1013 0.6610 0.2168 0.090 Uiso 1 1 calc R . . . .
C17 C 0.2555(2) 0.6755(2) 0.24989(18) 0.0827(7) Uani 1 1 d . . . . .
H17 H 0.2496 0.7364 0.2082 0.099 Uiso 1 1 calc R . . . .
C18 C 0.3526(2) 0.6303(2) 0.3061(2) 0.0833(7) Uani 1 1 d . . . . .
H18 H 0.4123 0.6604 0.3022 0.100 Uiso 1 1 calc R . . . .
C19 C 0.36178(18) 0.54068(19) 0.36825(16) 0.0647(5) Uani 1 1 d . . . . .
H19 H 0.4276 0.5105 0.4061 0.078 Uiso 1 1 calc R . . . .
C20 C 0.30715(12) 0.53676(15) 0.59563(11) 0.0454(4) Uani 1 1 d . . . . .
H20 H 0.3482 0.4859 0.6432 0.054 Uiso 1 1 calc R . . . .
C21 C 0.34598(13) 0.64322(15) 0.58740(12) 0.0465(4) Uani 1 1 d . . . . .
H21 H 0.3022 0.6927 0.5402 0.056 Uiso 1 1 calc R . . . .
C22 C 0.52020(14) 0.66567(17) 0.73192(12) 0.0534(4) Uani 1 1 d . . . . .
C23 C 0.44943(13) 0.69252(15) 0.64357(12) 0.0462(4) Uani 1 1 d . . . . .
C24 C 0.50008(14) 0.78096(16) 0.61666(13) 0.0519(4) Uani 1 1 d D . . . .
C25 C 0.51349(19) 0.5802(2) 0.79967(15) 0.0762(6) Uani 1 1 d . . . . .
H25A H 0.5251 0.4981 0.7852 0.114 Uiso 1 1 calc GR . . . .
H25B H 0.4452 0.5860 0.7990 0.114 Uiso 1 1 calc GR . . . .
H25C H 0.5658 0.6013 0.8587 0.114 Uiso 1 1 calc GR . . . .
C26 C 0.46731(17) 0.8468(2) 0.52998(16) 0.0682(5) Uani 1 1 d . . . . .
H26A H 0.4119 0.9028 0.5228 0.102 Uiso 1 1 calc GR . . . .
H26B H 0.4429 0.7892 0.4811 0.102 Uiso 1 1 calc GR . . . .
H26C H 0.5259 0.8914 0.5297 0.102 Uiso 1 1 calc GR . . . .
O4A O 0.6033(10) 0.7187(10) 0.7624(11) 0.0577(12) Uani 0.356(16) 1 d D . P B 2
N3A N 0.5982(8) 0.7984(16) 0.6957(10) 0.0555(14) Uani 0.356(16) 1 d D . P B 2
O2A O 0.098(3) 0.641(4) 0.597(4) 0.0639(7) Uani 0.08(2) 1 d D . P A 2
O1A O 0.034(2) 0.491(6) 0.660(2) 0.0699(10) Uani 0.08(2) 1 d . . P A 2
N2A N 0.071(3) 0.541(4) 0.612(3) 0.0518(7) Uani 0.08(2) 1 d D . P A 2

loop_
_atom_site_aniso_label
_atom_site_aniso_U_11
_atom_site_aniso_U_22
_atom_site_aniso_U_33
_atom_site_aniso_U_23
_atom_site_aniso_U_13
_atom_site_aniso_U_12
O1 0.0594(8) 0.096(3) 0.0624(9) 0.0035(13) 0.0335(7) 0.0104(12)
O2 0.0638(10) 0.0512(15) 0.0732(18) -0.0068(11) 0.0258(11) 0.0004(10)
O3 0.0545(7) 0.0670(9) 0.0800(9) 0.0201(7) 0.0332(7) 0.0154(6)
O4 0.0640(16) 0.0553(17) 0.055(2) 0.0005(18) 0.0260(16) -0.0165(12)
N1 0.0516(8) 0.0543(9) 0.0500(8) 0.0119(7) 0.0176(6) -0.0070(7)
N2 0.0363(12) 0.0692(16) 0.0436(10) -0.0088(12) 0.0112(8) -0.0056(11)
N3 0.0514(17) 0.061(3) 0.046(2) -0.002(2) 0.0128(13) -0.0232(16)
C1 0.0766(14) 0.0509(12) 0.0999(19) 0.0092(13) 0.0081(13) -0.0139(10)
C2 0.0858(17) 0.0516(13) 0.107(2) -0.0108(14) 0.0039(15) -0.0053(11)
C3 0.0938(17) 0.0641(14) 0.0802(16) -0.0144(12) 0.0110(13) 0.0103(13)
C4 0.0746(13) 0.0551(11) 0.0635(12) -0.0007(9) 0.0165(10) 0.0082(9)
C5 0.0502(9) 0.0435(9) 0.0551(10) 0.0059(8) 0.0067(8) 0.0015(7)
C6 0.0565(10) 0.0501(10) 0.0696(12) 0.0108(9) 0.0073(9) -0.0071(8)
C7 0.0649(12) 0.0608(12) 0.0710(13) 0.0198(10) 0.0216(10) -0.0130(9)
C8 0.0413(8) 0.0467(9) 0.0428(8) 0.0073(7) 0.0114(6) -0.0010(6)
C9 0.0403(7) 0.0418(8) 0.0378(7) 0.0033(6) 0.0115(6) -0.0010(6)
C10 0.0404(7) 0.0425(8) 0.0402(8) 0.0039(6) 0.0130(6) -0.0007(6)
C11 0.0395(8) 0.0566(10) 0.0400(8) -0.0036(7) 0.0119(6) -0.0040(7)
C12 0.0423(8) 0.0694(12) 0.0419(9) 0.0048(8) 0.0140(7) -0.0080(8)
C13 0.0482(9) 0.0451(9) 0.0475(9) 0.0014(7) 0.0199(7) 0.0016(7)
C14 0.0635(10) 0.0435(8) 0.0484(9) 0.0003(7) 0.0308(8) 0.0017(7)
C15 0.0689(11) 0.0632(11) 0.0509(10) 0.0089(9) 0.0292(9) 0.0077(9)
C16 0.0989(17) 0.0690(13) 0.0582(12) 0.0179(10) 0.0352(12) 0.0208(12)
C17 0.126(2) 0.0638(13) 0.0779(15) 0.0203(12) 0.0627(16) 0.0058(13)
C18 0.109(2) 0.0710(14) 0.0964(18) 0.0129(13) 0.0691(17) -0.0084(13)
C19 0.0727(12) 0.0614(12) 0.0729(13) 0.0056(10) 0.0433(11) -0.0003(9)
C20 0.0422(8) 0.0450(9) 0.0448(8) 0.0028(7) 0.0143(7) -0.0009(6)
C21 0.0452(8) 0.0454(9) 0.0479(9) -0.0005(7) 0.0188(7) -0.0012(7)
C22 0.0518(10) 0.0568(10) 0.0471(9) -0.0098(8) 0.0168(8) -0.0086(8)
C23 0.0489(9) 0.0405(8) 0.0523(9) -0.0070(7) 0.0244(7) -0.0036(7)
C24 0.0572(10) 0.0419(9) 0.0627(11) -0.0068(8) 0.0315(9) -0.0068(7)
C25 0.0776(14) 0.0869(16) 0.0551(11) 0.0066(11) 0.0195(10) -0.0179(12)
C26 0.0737(13) 0.0546(11) 0.0805(14) 0.0112(10) 0.0368(11) -0.0040(9)
O4A 0.0640(16) 0.0553(17) 0.055(2) 0.0005(18) 0.0260(16) -0.0165(12)
N3A 0.0514(17) 0.061(3) 0.046(2) -0.002(2) 0.0128(13) -0.0232(16)
O2A 0.0638(10) 0.0512(15) 0.0732(18) -0.0068(11) 0.0258(11) 0.0004(10)
O1A 0.0594(8) 0.096(3) 0.0624(9) 0.0035(13) 0.0335(7) 0.0104(12)
N2A 0.0363(12) 0.0692(16) 0.0436(10) -0.0088(12) 0.0112(8) -0.0056(11)

loop_
_atom_type_symbol
_atom_type_description
_atom_type_scat_dispersion_real
_atom_type_scat_dispersion_imag
_atom_type_scat_source
C C 0.0181 0.0091 'International Tables Vol C Tables 4.2.6.8 and 6.1.1.4'
H H 0.0000 0.0000 'International Tables Vol C Tables 4.2.6.8 and 6.1.1.4'
N N 0.0311 0.0180 'International Tables Vol C Tables 4.2.6.8 and 6.1.1.4'
O O 0.0492 0.0322 'International Tables Vol C Tables 4.2.6.8 and 6.1.1.4'

loop_
_geom_angle_atom_site_label_1
_geom_angle_atom_site_label_2
_geom_angle_atom_site_label_3
_geom_angle
_geom_angle_site_symmetry_1
_geom_angle_site_symmetry_3
_geom_angle_publ_flag
C24 O4 N3 106.3(5) . . ?
C7 N1 C8 110.74(16) . . ?
C12 N1 C7 126.16(16) . . ?
C12 N1 C8 122.91(15) . . ?
O1 N2 C11 119.9(2) . . ?
O2 N2 O1 120.3(4) . . ?
O2 N2 C11 119.7(4) . . ?
C22 N3 O4 107.2(6) . . ?
C2 C1 H1 120.6 . . ?
C2 C1 C6 118.8(3) . . ?
C6 C1 H1 120.6 . . ?
C1 C2 H2 119.5 . . ?
C1 C2 C3 121.0(2) . . ?
C3 C2 H2 119.5 . . ?
C2 C3 H3 119.7 . . ?
C2 C3 C4 120.6(3) . . ?
C4 C3 H3 119.7 . . ?
C3 C4 H4 120.9 . . ?
C5 C4 C3 118.2(2) . . ?
C5 C4 H4 120.9 . . ?
C4 C5 C6 120.77(19) . . ?
C4 C5 C8 129.93(18) . . ?
C6 C5 C8 109.30(18) . . ?
C1 C6 C5 120.5(2) . . ?
C1 C6 C7 128.9(2) . . ?
C5 C6 C7 110.64(18) . . ?
N1 C7 C6 101.59(16) . . ?
N1 C7 H7A 111.5 . . ?
N1 C7 H7B 111.5 . . ?
C6 C7 H7A 111.5 . . ?
C6 C7 H7B 111.5 . . ?
H7A C7 H7B 109.3 . . ?
N1 C8 C5 101.09(14) . . ?
N1 C8 H8 108.5 . . ?
N1 C8 C9 111.75(14) . . ?
C5 C8 H8 108.5 . . ?
C5 C8 C9 117.97(14) . . ?
C9 C8 H8 108.5 . . ?
C8 C9 H9 109.4 . . ?
C8 C9 C10 111.83(13) . . ?
C8 C9 C13 109.38(13) . . ?
C10 C9 H9 109.4 . . ?
C13 C9 H9 109.4 . . ?
C13 C9 C10 107.23(13) . . ?
C9 C10 H10 108.2 . . ?
C11 C10 C9 108.87(13) . . ?
C11 C10 H10 108.2 . . ?
C11 C10 C20 110.98(13) . . ?
C20 C10 C9 112.32(13) . . ?
C20 C10 H10 108.2 . . ?
N2 C11 C10 117.9(3) . . ?
C12 C11 N2 119.6(3) . . ?
C12 C11 C10 122.50(16) . . ?
C12 C11 N2A 105(2) . . ?
N2A C11 C10 132(2) . . ?
N1 C12 C11 122.61(16) . . ?
N1 C12 H12 118.7 . . ?
C11 C12 H12 118.7 . . ?
O3 C13 C9 120.19(15) . . ?
O3 C13 C14 120.21(16) . . ?
C14 C13 C9 119.44(14) . . ?
C15 C14 C13 123.20(16) . . ?
C15 C14 C19 119.32(18) . . ?
C19 C14 C13 117.46(17) . . ?
C14 C15 H15 120.1 . . ?
C14 C15 C16 119.8(2) . . ?
C16 C15 H15 120.1 . . ?
C15 C16 H16 119.9 . . ?
C17 C16 C15 120.2(2) . . ?
C17 C16 H16 119.9 . . ?
C16 C17 H17 120.0 . . ?
C18 C17 C16 120.1(2) . . ?
C18 C17 H17 120.0 . . ?
C17 C18 H18 119.9 . . ?
C17 C18 C19 120.2(2) . . ?
C19 C18 H18 119.9 . . ?
C14 C19 H19 119.8 . . ?
C18 C19 C14 120.4(2) . . ?
C18 C19 H19 119.8 . . ?
C10 C20 H20 118.4 . . ?
C21 C20 C10 123.18(15) . . ?
C21 C20 H20 118.4 . . ?
C20 C21 H21 116.2 . . ?
C20 C21 C23 127.65(16) . . ?
C23 C21 H21 116.2 . . ?
N3 C22 C25 120.8(4) . . ?
C23 C22 N3 107.7(4) . . ?
C23 C22 C25 131.46(17) . . ?
O4A C22 C23 117.9(8) . . ?
O4A C22 C25 110.7(8) . . ?
C22 C23 C21 131.20(16) . . ?
C24 C23 C21 124.99(17) . . ?
C24 C23 C22 103.81(16) . . ?
O4 C24 C23 115.0(4) . . ?
O4 C24 C26 114.1(3) . . ?
C23 C24 C26 130.85(18) . . ?
C23 C24 N3A 103.6(8) . . ?
N3A C24 C26 125.6(9) . . ?
C22 C25 H25A 109.5 . . ?
C22 C25 H25B 109.5 . . ?
C22 C25 H25C 109.5 . . ?
H25A C25 H25B 109.5 . . ?
H25A C25 H25C 109.5 . . ?
H25B C25 H25C 109.5 . . ?
C24 C26 H26A 109.5 . . ?
C24 C26 H26B 109.5 . . ?
C24 C26 H26C 109.5 . . ?
H26A C26 H26B 109.5 . . ?
H26A C26 H26C 109.5 . . ?
H26B C26 H26C 109.5 . . ?
C22 O4A N3A 105.2(13) . . ?
O4A N3A C24 109.4(13) . . ?
O2A N2A C11 99(3) . . ?
O2A N2A O1A 141(4) . . ?
O1A N2A C11 117(3) . . ?

loop_
_geom_bond_atom_site_label_1
_geom_bond_atom_site_label_2
_geom_bond_distance
_geom_bond_site_symmetry_2
_geom_bond_publ_flag
O1 N2 1.257(3) . ?
O2 N2 1.253(3) . ?
O3 C13 1.212(2) . ?
O4 N3 1.410(5) . ?
O4 C24 1.272(6) . ?
N1 C7 1.468(2) . ?
N1 C8 1.473(2) . ?
N1 C12 1.316(3) . ?
N2 C11 1.399(3) . ?
N3 C22 1.398(6) . ?
C1 H1 0.9300 . ?
C1 C2 1.372(4) . ?
C1 C6 1.386(3) . ?
C2 H2 0.9300 . ?
C2 C3 1.382(4) . ?
C3 H3 0.9300 . ?
C3 C4 1.395(3) . ?
C4 H4 0.9300 . ?
C4 C5 1.382(3) . ?
C5 C6 1.391(3) . ?
C5 C8 1.515(2) . ?
C6 C7 1.497(3) . ?
C7 H7A 0.9700 . ?
C7 H7B 0.9700 . ?
C8 H8 0.9800 . ?
C8 C9 1.526(2) . ?
C9 H9 0.9800 . ?
C9 C10 1.563(2) . ?
C9 C13 1.528(2) . ?
C10 H10 0.9800 . ?
C10 C11 1.496(2) . ?
C10 C20 1.507(2) . ?
C11 C12 1.363(3) . ?
C11 N2A 1.46(2) . ?
C12 H12 0.9300 . ?
C13 C14 1.489(2) . ?
C14 C15 1.387(3) . ?
C14 C19 1.391(3) . ?
C15 H15 0.9300 . ?
C15 C16 1.390(3) . ?
C16 H16 0.9300 . ?
C16 C17 1.378(4) . ?
C17 H17 0.9300 . ?
C17 C18 1.376(4) . ?
C18 H18 0.9300 . ?
C18 C19 1.378(3) . ?
C19 H19 0.9300 . ?
C20 H20 0.9300 . ?
C20 C21 1.318(2) . ?
C21 H21 0.9300 . ?
C21 C23 1.456(2) . ?
C22 C23 1.393(3) . ?
C22 C25 1.483(3) . ?
C22 O4A 1.209(11) . ?
C23 C24 1.381(2) . ?
C24 C26 1.478(3) . ?
C24 N3A 1.448(9) . ?
C25 H25A 0.9600 . ?
C25 H25B 0.9600 . ?
C25 H25C 0.9600 . ?
C26 H26A 0.9600 . ?
C26 H26B 0.9600 . ?
C26 H26C 0.9600 . ?
O4A N3A 1.374(10) . ?
O2A N2A 1.21(2) . ?
O1A N2A 1.23(5) . ?

loop_
_geom_torsion_atom_site_label_1
_geom_torsion_atom_site_label_2
_geom_torsion_atom_site_label_3
_geom_torsion_atom_site_label_4
_geom_torsion
_geom_torsion_site_symmetry_1
_geom_torsion_site_symmetry_2
_geom_torsion_site_symmetry_3
_geom_torsion_site_symmetry_4
_geom_torsion_publ_flag
O1 N2 C11 C10 -174.2(2) . . . . ?
O1 N2 C11 C12 4.9(4) . . . . ?
O2 N2 C11 C10 7.5(5) . . . . ?
O2 N2 C11 C12 -173.4(3) . . . . ?
O3 C13 C14 C15 165.34(19) . . . . ?
O3 C13 C14 C19 -16.0(3) . . . . ?
O4 N3 C22 C23 -1.4(4) . . . . ?
O4 N3 C22 C25 -179.9(3) . . . . ?
N1 C8 C9 C10 46.75(18) . . . . ?
N1 C8 C9 C13 165.40(13) . . . . ?
N2 C11 C12 N1 179.5(2) . . . . ?
N3 O4 C24 C23 -1.5(4) . . . . ?
N3 O4 C24 C26 179.4(3) . . . . ?
N3 C22 C23 C21 -180.0(4) . . . . ?
N3 C22 C23 C24 0.6(4) . . . . ?
C1 C2 C3 C4 0.8(4) . . . . ?
C1 C6 C7 N1 -166.9(2) . . . . ?
C2 C1 C6 C5 -2.4(3) . . . . ?
C2 C1 C6 C7 177.7(2) . . . . ?
C2 C3 C4 C5 -1.5(4) . . . . ?
C3 C4 C5 C6 0.2(3) . . . . ?
C3 C4 C5 C8 179.35(19) . . . . ?
C4 C5 C6 C1 1.7(3) . . . . ?
C4 C5 C6 C7 -178.31(18) . . . . ?
C4 C5 C8 N1 164.00(19) . . . . ?
C4 C5 C8 C9 41.9(3) . . . . ?
C5 C6 C7 N1 13.1(2) . . . . ?
C5 C8 C9 C10 163.27(15) . . . . ?
C5 C8 C9 C13 -78.09(18) . . . . ?
C6 C1 C2 C3 1.1(4) . . . . ?
C6 C5 C8 N1 -16.78(18) . . . . ?
C6 C5 C8 C9 -138.90(16) . . . . ?
C7 N1 C8 C5 25.92(18) . . . . ?
C7 N1 C8 C9 152.28(15) . . . . ?
C7 N1 C12 C11 -175.27(17) . . . . ?
C8 N1 C7 C6 -24.67(19) . . . . ?
C8 N1 C12 C11 -0.8(3) . . . . ?
C8 C5 C6 C1 -177.57(18) . . . . ?
C8 C5 C6 C7 2.4(2) . . . . ?
C8 C9 C10 C11 -47.43(17) . . . . ?
C8 C9 C10 C20 75.90(17) . . . . ?
C8 C9 C13 O3 -15.1(2) . . . . ?
C8 C9 C13 C14 169.40(14) . . . . ?
C9 C10 C11 N2 -155.0(2) . . . . ?
C9 C10 C11 C12 25.9(2) . . . . ?
C9 C10 C11 N2A -152(3) . . . . ?
C9 C10 C20 C21 115.10(18) . . . . ?
C9 C13 C14 C15 -19.1(3) . . . . ?
C9 C13 C14 C19 159.51(17) . . . . ?
C10 C9 C13 O3 106.37(19) . . . . ?
C10 C9 C13 C14 -69.14(18) . . . . ?
C10 C11 C12 N1 -1.4(3) . . . . ?
C10 C11 N2A O2A -10(6) . . . . ?
C10 C11 N2A O1A -173(2) . . . . ?
C10 C20 C21 C23 -178.30(16) . . . . ?
C11 C10 C20 C21 -122.76(18) . . . . ?
C12 N1 C7 C6 150.39(18) . . . . ?
C12 N1 C8 C5 -149.33(16) . . . . ?
C12 N1 C8 C9 -23.0(2) . . . . ?
C12 C11 N2A O2A 172(4) . . . . ?
C12 C11 N2A O1A 9(4) . . . . ?
C13 C9 C10 C11 -167.34(13) . . . . ?
C13 C9 C10 C20 -44.01(17) . . . . ?
C13 C14 C15 C16 178.75(18) . . . . ?
C13 C14 C19 C18 -178.7(2) . . . . ?
C14 C15 C16 C17 -0.4(3) . . . . ?
C15 C14 C19 C18 0.1(3) . . . . ?
C15 C16 C17 C18 0.5(4) . . . . ?
C16 C17 C18 C19 -0.4(4) . . . . ?
C17 C18 C19 C14 0.1(4) . . . . ?
C19 C14 C15 C16 0.1(3) . . . . ?
C20 C10 C11 N2 80.9(2) . . . . ?
C20 C10 C11 C12 -98.21(18) . . . . ?
C20 C10 C11 N2A 84(3) . . . . ?
C20 C21 C23 C22 -22.8(3) . . . . ?
C20 C21 C23 C24 156.53(18) . . . . ?
C21 C23 C24 O4 -178.9(3) . . . . ?
C21 C23 C24 C26 0.0(3) . . . . ?
C21 C23 C24 N3A 179.7(6) . . . . ?
C22 C23 C24 O4 0.6(3) . . . . ?
C22 C23 C24 C26 179.5(2) . . . . ?
C22 C23 C24 N3A -0.9(6) . . . . ?
C22 O4A N3A C24 -3.1(10) . . . . ?
C23 C22 O4A N3A 2.7(9) . . . . ?
C23 C24 N3A O4A 2.4(9) . . . . ?
C24 O4 N3 C22 1.8(4) . . . . ?
C25 C22 C23 C21 -1.7(4) . . . . ?
C25 C22 C23 C24 178.8(2) . . . . ?
C25 C22 O4A N3A -177.3(6) . . . . ?
C26 C24 N3A O4A -177.9(5) . . . . ?
O4A C22 C23 C21 178.2(7) . . . . ?
O4A C22 C23 C24 -1.2(7) . . . . ?
N2A C11 C12 N1 177(2) . . . . ?
